data_7040472
loop_
_publ_author_name
'Baldov\'i, Jos\'e J'
'Duan, Yan'
'Bustos, Carlos'
'Cardona-Serra, Salvador'
'Gouzerh, Pierre'
'Villanneau, Richard'
'Gontard, Geoffrey'
'Clemente-Juan, Juan M'
'Gaita-Ari\~no, Alejandro'
'Gim\'enez-Saiz, Carlos'
'Proust, Anna'
'Coronado, Eugenio'

_publ_section_title
;
 Single ion magnets based on lanthanoid polyoxomolybdate complexes.
;
_journal_issue 42
_journal_name_full 'Dalton transactions (Cambridge, England : 2003)'
_journal_page_first 16653
_journal_page_last 16660
_journal_paper_doi 10.1039/c6dt02258h
_journal_volume 45
_journal_year 2016
_chemical_formula_moiety 'Mo16 O52 Er, 5(C16 H36 N), 8(C2 H3 N)'
_chemical_formula_sum 'C96 H204 Er Mo16 N13 O52'
_chemical_formula_weight 4075.02
_chemical_name_systematic
;
 ?
;
_chemical_properties_physical 'Moisture-sensitive, Efflorescent'
_space_group_IT_number 61
_symmetry_cell_setting orthorhombic
_symmetry_space_group_name_Hall '-P 2bc 2ac'
_symmetry_space_group_name_H-M 'P c a b'
_atom_sites_solution_hydrogens geom
_atom_sites_solution_primary direct
_atom_sites_solution_secondary difmap
_audit_creation_method SHELXL-97
_audit_update_record
;
2016-02-16 deposited with the CCDC.
2016-08-24 downloaded from the CCDC.
;
_cell_angle_alpha 90.00
_cell_angle_beta 90.00
_cell_angle_gamma 90.00
_cell_formula_units_Z 8
_cell_length_a 17.8110(3)
_cell_length_b 33.1580(5)
_cell_length_c 48.1554(8)
_cell_measurement_reflns_used 15212
_cell_measurement_temperature 120(2)
_cell_measurement_theta_max 23.0630
_cell_measurement_theta_min 3.2090
_cell_volume 28439.5(8)
_computing_cell_refinement
;
CrysAlisPro, Agilent Technologies,
Version 1.171.36.28 (release 01-02-2013 CrysAlis171 .NET)
(compiled Feb  1 2013,16:14:44)
;
_computing_data_collection
;
CrysAlisPro, Agilent Technologies,
Version 1.171.36.28 (release 01-02-2013 CrysAlis171 .NET)
(compiled Feb  1 2013,16:14:44)
;
_computing_data_reduction
;
CrysAlisPro, Agilent Technologies,
Version 1.171.36.28 (release 01-02-2013 CrysAlis171 .NET)
(compiled Feb  1 2013,16:14:44)
;
_computing_structure_refinement 'SHELXL-97 (Sheldrick, 1997)'
_diffrn_ambient_temperature 120(2)
_diffrn_detector_area_resol_mean 16.0267
_diffrn_measured_fraction_theta_full 0.961
_diffrn_measured_fraction_theta_max 0.961
_diffrn_measurement_device_type 'SuperNova, Single source at offset, Sapphire3'
_diffrn_measurement_method '\w scans'
_diffrn_radiation_monochromator mirror
_diffrn_radiation_source 'SuperNova (Mo) X-ray Source'
_diffrn_radiation_type MoK\a
_diffrn_radiation_wavelength 0.71073
_diffrn_reflns_av_R_equivalents 0.1037
_diffrn_reflns_av_sigmaI/netI 0.1143
_diffrn_reflns_limit_h_max 23
_diffrn_reflns_limit_h_min -22
_diffrn_reflns_limit_k_max 42
_diffrn_reflns_limit_k_min -41
_diffrn_reflns_limit_l_max 61
_diffrn_reflns_limit_l_min -60
_diffrn_reflns_number 135509
_diffrn_reflns_theta_full 27.47
_diffrn_reflns_theta_max 27.47
_diffrn_reflns_theta_min 1.05
_exptl_absorpt_coefficient_mu 2.022
_exptl_absorpt_correction_T_max 0.559
_exptl_absorpt_correction_T_min 0.430
_exptl_absorpt_correction_type multi-scan
_exptl_absorpt_process_details
;
multi-scan from symmetry-related measurements 
 Sortav (Blessing 1995)
;
_exptl_crystal_colour colorless
_exptl_crystal_density_diffrn 1.903
_exptl_crystal_density_method 'not measured'
_exptl_crystal_description prism
_exptl_crystal_F_000 16216
_exptl_crystal_preparation 'Magnetic properties'
_exptl_crystal_size_max 0.20
_exptl_crystal_size_mid 0.15
_exptl_crystal_size_min 0.08
_platon_squeeze_details
;
Crystals of ErMo8 are extremely efflorescent and solvent loss occurs 
immediately after they are separated from their mother solutions. Therefore, 
although the crystals were quickly covered with Paratone-N oil and placed in a 
stream of cooled nitrogen (120 K), some partial loss of solvent from the 
crystal could not be avoided. This fact causes a lowering in the quality of 
the single crystals as well as a large disorder in some of the organic cations 
present in the crystals. The structure solution reveals that some 
tetrabutylammonium (TBA) cations are extremely disordered, exhibiting 
unusually high isotropic thermal parameters. This fact was attributed to 
thermal libration caused by the loss of solvent molecules from the crystal, 
which creates voids in the surroundings of these TBA cations. In particular,  
one of the TBA cations was so disordered that some carbon atoms could not be 
found in difference maps and, then, the whole cation was removed from the 
experimental structure factors and modeled using the SQUEEZE procedure.
In addition, some acetonitrile molecules were found in difference maps 
exhibiting large disorder and very high isotropic thermal factors. As they 
could not be modeled satisfactorily using atomic sites, they were also 
removed from the atomic list and their diffuse contribution  treated with 
the SQUEEZE program. This procedure gave void volumes and electron numbers 
per unit cell which correspond to one TBA cation and 8 acetonitrile molecules, 
which were added to the formula unit of compound ErMo8.
;
_refine_diff_density_max 1.796
_refine_diff_density_min -1.618
_refine_diff_density_rms 0.462
_refine_ls_extinction_coef 0.00124(5)
_refine_ls_extinction_expression Fc^*^=kFc[1+0.001xFc^2^\l^3^/sin(2\q)]^-1/4^
_refine_ls_extinction_method SHELXL
_refine_ls_goodness_of_fit_ref 1.023
_refine_ls_hydrogen_treatment noref
_refine_ls_matrix_type full
_refine_ls_number_parameters 886
_refine_ls_number_reflns 31298
_refine_ls_number_restraints 47
_refine_ls_restrained_S_all 1.025
_refine_ls_R_factor_all 0.1576
_refine_ls_R_factor_gt 0.0958
_refine_ls_shift/su_max 0.051
_refine_ls_shift/su_mean 0.000
_refine_ls_structure_factor_coef Fsqd
_refine_ls_weighting_details 'calc w=1/[\s^2^(Fo^2^)+(0.1720P)^2^+0.0000P] where P=(Fo^2^+2Fc^2^)/3'
_refine_ls_weighting_scheme calc
_refine_ls_wR_factor_gt 0.2688
_refine_ls_wR_factor_ref 0.3039
_reflns_number_gt 14582
_reflns_number_total 31298
_reflns_threshold_expression >2sigma(I)
_cod_data_source_file c6dt02258h2.cif
_cod_data_source_block ErMo8
_cod_depositor_comments 'Adding full bibliography for 7040469--7040479.cif.'
_cod_database_code 7040472

loop_
_symmetry_equiv_pos_as_xyz
'x, y, z'
'-x, -y+1/2, z+1/2'
'x+1/2, -y, -z+1/2'
'-x+1/2, y+1/2, -z'
'-x, -y, -z'
'x, y-1/2, -z-1/2'
'-x-1/2, y, z-1/2'
'x-1/2, -y-1/2, z'

loop_
_atom_site_label
_atom_site_type_symbol
_atom_site_fract_x
_atom_site_fract_y
_atom_site_fract_z
_atom_site_U_iso_or_equiv
_atom_site_adp_type
_atom_site_occupancy
_atom_site_symmetry_multiplicity
_atom_site_calc_flag
_atom_site_refinement_flags
Er1 Er 0.59353(3) 0.485065(16) 0.134273(12) 0.0582(2) Uani 1 1 d .
Mo1 Mo 0.52529(7) 0.38180(3) 0.15404(2) 0.0639(3) Uani 1 1 d .
Mo2 Mo 0.40005(6) 0.44335(3) 0.13071(2) 0.0559(3) Uani 1 1 d .
Mo3 Mo 0.48713(6) 0.44768(3) 0.07197(2) 0.0526(3) Uani 1 1 d .
Mo4 Mo 0.61219(7) 0.38675(3) 0.09551(2) 0.0605(3) Uani 1 1 d .
Mo5 Mo 0.76737(7) 0.51828(4) 0.17215(3) 0.0698(4) Uani 1 1 d .
Mo6 Mo 0.61373(7) 0.55672(4) 0.19523(3) 0.0714(4) Uani 1 1 d .
Mo7 Mo 0.58394(7) 0.59845(3) 0.13599(2) 0.0639(3) Uani 1 1 d .
Mo8 Mo 0.73821(7) 0.56007(3) 0.11293(2) 0.0629(3) Uani 1 1 d .
Mo9 Mo 0.34568(8) 0.34796(3) 0.15302(3) 0.0745(4) Uani 1 1 d .
Mo10 Mo 0.21387(7) 0.40953(4) 0.12984(3) 0.0786(4) Uani 1 1 d .
Mo11 Mo 0.30718(7) 0.41425(3) 0.07039(2) 0.0639(3) Uani 1 1 d .
Mo12 Mo 0.43346(7) 0.35327(3) 0.09428(2) 0.0615(3) Uani 1 1 d .
Mo13 Mo 0.90020(8) 0.58444(4) 0.14982(3) 0.0848(4) Uani 1 1 d .
Mo14 Mo 0.74465(8) 0.62193(4) 0.17209(3) 0.0767(4) Uani 1 1 d .
Mo15 Mo 0.71364(8) 0.66461(3) 0.11232(3) 0.0756(4) Uani 1 1 d .
Mo16 Mo 0.87401(8) 0.62674(4) 0.08838(3) 0.0832(4) Uani 1 1 d .
O1 O 0.5695(5) 0.4272(2) 0.16135(16) 0.066(2) Uani 1 1 d .
O2 O 0.4607(4) 0.4803(2) 0.14071(15) 0.055(2) Uani 1 1 d .
O3 O 0.5384(4) 0.4838(2) 0.08956(16) 0.057(2) Uani 1 1 d .
O4 O 0.6475(5) 0.4303(2) 0.11052(16) 0.062(2) Uani 1 1 d .
O5 O 0.7089(4) 0.4809(2) 0.15816(16) 0.059(2) Uani 1 1 d .
O6 O 0.5732(5) 0.5147(2) 0.17873(16) 0.064(2) Uani 1 1 d .
O7 O 0.5516(5) 0.5506(2) 0.12615(16) 0.059(2) Uani 1 1 d .
O8 O 0.6847(5) 0.5184(2) 0.10575(16) 0.060(2) Uani 1 1 d .
O9 O 0.5327(5) 0.3546(2) 0.18386(18) 0.080(3) Uani 1 1 d .
O10 O 0.4220(5) 0.4046(2) 0.15928(17) 0.069(2) Uani 1 1 d .
O11 O 0.3133(5) 0.4574(2) 0.14182(17) 0.070(2) Uani 1 1 d .
O12 O 0.3910(5) 0.4583(2) 0.09158(16) 0.060(2) Uani 1 1 d .
O13 O 0.4672(4) 0.4678(2) 0.04051(16) 0.062(2) Uani 1 1 d .
O14 O 0.5664(5) 0.4121(2) 0.06390(16) 0.061(2) Uani 1 1 d .
O15 O 0.6850(5) 0.3626(2) 0.08160(18) 0.079(3) Uani 1 1 d .
O16 O 0.5971(5) 0.3587(2) 0.13028(18) 0.078(3) Uani 1 1 d .
O17 O 0.4939(4) 0.4089(2) 0.11156(15) 0.0500(18) Uani 1 1 d .
O18 O 0.8395(5) 0.4913(3) 0.18675(19) 0.081(3) Uani 1 1 d .
O19 O 0.7099(5) 0.5321(3) 0.20290(17) 0.076(3) Uani 1 1 d .
O20 O 0.5712(6) 0.5592(3) 0.22689(19) 0.091(3) Uani 1 1 d .
O21 O 0.5595(5) 0.5975(3) 0.17442(18) 0.074(3) Uani 1 1 d .
O22 O 0.5200(5) 0.6315(2) 0.12309(17) 0.069(2) Uani 1 1 d .
O23 O 0.6624(5) 0.6013(2) 0.10595(19) 0.072(3) Uani 1 1 d .
O24 O 0.7931(5) 0.5688(2) 0.08426(17) 0.069(2) Uani 1 1 d .
O25 O 0.8126(5) 0.5346(2) 0.13641(17) 0.069(2) Uani 1 1 d .
O26 O 0.6873(4) 0.5655(2) 0.15410(15) 0.057(2) Uani 1 1 d .
O27 O 0.3692(7) 0.3336(3) 0.1856(2) 0.104(4) Uani 1 1 d .
O28 O 0.2651(6) 0.3844(3) 0.1602(2) 0.094(3) Uani 1 1 d .
O29 O 0.1518(6) 0.4395(3) 0.1453(2) 0.104(4) Uani 1 1 d .
O30 O 0.2364(5) 0.4359(2) 0.0956(2) 0.074(3) Uani 1 1 d .
O31 O 0.3009(5) 0.4449(3) 0.04350(18) 0.078(3) Uani 1 1 d .
O32 O 0.4145(4) 0.3943(2) 0.06471(16) 0.058(2) Uani 1 1 d .
O33 O 0.5284(5) 0.3425(2) 0.08489(17) 0.064(2) Uani 1 1 d .
O34 O 0.4486(5) 0.3387(2) 0.13388(17) 0.072(3) Uani 1 1 d .
O35 O 0.3459(5) 0.3880(2) 0.11276(16) 0.066(2) Uani 1 1 d .
O36 O 0.9578(6) 0.5475(3) 0.1601(2) 0.095(3) Uani 1 1 d .
O37 O 0.8189(5) 0.5799(3) 0.17912(18) 0.075(3) Uani 1 1 d .
O38 O 0.6863(6) 0.6096(3) 0.20010(19) 0.087(3) Uani 1 1 d .
O39 O 0.6665(5) 0.6448(2) 0.14840(18) 0.069(2) Uani 1 1 d .
O40 O 0.6425(6) 0.6848(2) 0.0962(2) 0.083(3) Uani 1 1 d .
O41 O 0.7756(5) 0.6503(2) 0.08214(19) 0.077(3) Uani 1 1 d .
O42 O 0.9095(6) 0.6179(3) 0.0558(2) 0.097(3) Uani 1 1 d .
O43 O 0.9227(5) 0.5866(3) 0.1117(2) 0.080(3) Uani 1 1 d .
O44 O 0.7927(5) 0.6153(2) 0.13279(17) 0.068(2) Uani 1 1 d .
O45 O 0.3009(6) 0.3068(3) 0.13804(19) 0.088(3) Uani 1 1 d .
O46 O 0.1624(6) 0.3699(3) 0.1178(3) 0.121(4) Uani 1 1 d .
O47 O 0.2654(5) 0.3716(3) 0.05972(19) 0.080(3) Uani 1 1 d .
O48 O 0.3822(6) 0.3151(2) 0.08334(19) 0.080(3) Uani 1 1 d .
O49 O 0.9392(6) 0.6276(3) 0.1611(2) 0.103(4) Uani 1 1 d .
O50 O 0.7910(6) 0.6631(3) 0.1820(2) 0.093(3) Uani 1 1 d .
O51 O 0.7583(5) 0.7030(3) 0.1273(2) 0.084(3) Uani 1 1 d .
O52 O 0.9212(7) 0.6691(4) 0.0997(3) 0.134(5) Uani 1 1 d .
N1 N 0.5643(7) 0.5976(3) 0.0272(2) 0.079(3) Uiso 1 1 d .
C1 C 0.5203(8) 0.5964(4) 0.0541(3) 0.082(4) Uiso 1 1 d .
H1A H 0.5115 0.6239 0.0602 0.099 Uiso 1 1 calc R
H1B H 0.5511 0.5834 0.0681 0.099 Uiso 1 1 calc R
C2 C 0.4424(8) 0.5739(4) 0.0529(3) 0.075(4) Uiso 1 1 d .
H2A H 0.4078 0.5899 0.0419 0.091 Uiso 1 1 calc R
H2B H 0.4493 0.5484 0.0433 0.091 Uiso 1 1 calc R
C3 C 0.4087(8) 0.5660(4) 0.0796(3) 0.079(4) Uiso 1 1 d .
H3A H 0.4135 0.5900 0.0910 0.095 Uiso 1 1 calc R
H3B H 0.4368 0.5446 0.0887 0.095 Uiso 1 1 calc R
C4 C 0.3301(11) 0.5544(6) 0.0786(4) 0.134(7) Uiso 1 1 d .
H4A H 0.3121 0.5499 0.0972 0.201 Uiso 1 1 calc R
H4B H 0.3249 0.5301 0.0680 0.201 Uiso 1 1 calc R
H4C H 0.3015 0.5756 0.0701 0.201 Uiso 1 1 calc R
C5 C 0.5906(7) 0.5580(4) 0.0171(3) 0.062(3) Uiso 1 1 d .
H5A H 0.6143 0.5620 -0.0008 0.075 Uiso 1 1 calc R
H5B H 0.5469 0.5411 0.0141 0.075 Uiso 1 1 calc R
C6 C 0.6455(8) 0.5344(4) 0.0354(3) 0.083(4) Uiso 1 1 d .
H6A H 0.6245 0.5307 0.0538 0.100 Uiso 1 1 calc R
H6B H 0.6924 0.5491 0.0371 0.100 Uiso 1 1 calc R
C7 C 0.6593(8) 0.4933(4) 0.0216(3) 0.083(4) Uiso 1 1 d .
H7A H 0.6782 0.4976 0.0029 0.100 Uiso 1 1 calc R
H7B H 0.6119 0.4791 0.0201 0.100 Uiso 1 1 calc R
C8 C 0.7162(11) 0.4664(6) 0.0378(4) 0.131(7) Uiso 1 1 d .
H8A H 0.7211 0.4408 0.0287 0.196 Uiso 1 1 calc R
H8B H 0.6983 0.4623 0.0564 0.196 Uiso 1 1 calc R
H8C H 0.7642 0.4795 0.0384 0.196 Uiso 1 1 calc R
C9 C 0.6330(9) 0.6267(5) 0.0332(4) 0.106(5) Uiso 1 1 d D
H9A H 0.6137 0.6533 0.0376 0.127 Uiso 1 1 calc R
H9B H 0.6593 0.6169 0.0496 0.127 Uiso 1 1 calc R
C10 C 0.6898(11) 0.6306(6) 0.0093(4) 0.153(8) Uiso 1 1 d D
H10A H 0.7106 0.6042 0.0052 0.183 Uiso 1 1 calc R
H10B H 0.6638 0.6400 -0.0072 0.183 Uiso 1 1 calc R
C11 C 0.7538(12) 0.6597(7) 0.0161(6) 0.183(10) Uiso 1 1 d D
H11A H 0.7765 0.6525 0.0337 0.220 Uiso 1 1 calc R
H11B H 0.7921 0.6583 0.0018 0.220 Uiso 1 1 calc R
C12 C 0.723(2) 0.7007(7) 0.0176(9) 0.32(2) Uiso 1 1 d D
H12A H 0.7635 0.7195 0.0202 0.479 Uiso 1 1 calc R
H12B H 0.6888 0.7025 0.0329 0.479 Uiso 1 1 calc R
H12C H 0.6974 0.7068 0.0006 0.479 Uiso 1 1 calc R
C13 C 0.5171(8) 0.6153(4) 0.0053(3) 0.088(4) Uiso 1 1 d D
H13A H 0.4743 0.5977 0.0023 0.105 Uiso 1 1 calc R
H13B H 0.5458 0.6158 -0.0118 0.105 Uiso 1 1 calc R
C14 C 0.4878(11) 0.6580(5) 0.0109(4) 0.126(7) Uiso 1 1 d D
H14A H 0.4615 0.6583 0.0286 0.152 Uiso 1 1 calc R
H14B H 0.5299 0.6764 0.0123 0.152 Uiso 1 1 calc R
C15 C 0.4352(11) 0.6722(6) -0.0117(4) 0.143(8) Uiso 1 1 d D
H15A H 0.4229 0.7003 -0.0084 0.172 Uiso 1 1 calc R
H15B H 0.4613 0.6708 -0.0294 0.172 Uiso 1 1 calc R
C16 C 0.3647(10) 0.6491(6) -0.0140(4) 0.132(7) Uiso 1 1 d D
H16A H 0.3367 0.6584 -0.0298 0.198 Uiso 1 1 calc R
H16B H 0.3354 0.6529 0.0026 0.198 Uiso 1 1 calc R
H16C H 0.3760 0.6210 -0.0162 0.198 Uiso 1 1 calc R
N2 N 0.4189(9) 0.4441(5) 0.2400(3) 0.123(5) Uiso 1 1 d D
C17 C 0.4881(11) 0.4387(8) 0.2227(5) 0.182(10) Uiso 1 1 d D
H17A H 0.4844 0.4565 0.2068 0.218 Uiso 1 1 calc R
H17B H 0.4885 0.4112 0.2157 0.218 Uiso 1 1 calc R
C18 C 0.5631(9) 0.4466(5) 0.2369(4) 0.102(5) Uiso 1 1 d D
H18A H 0.5706 0.4755 0.2377 0.123 Uiso 1 1 calc R
H18B H 0.5595 0.4370 0.2559 0.123 Uiso 1 1 calc R
C19 C 0.6313(13) 0.4280(10) 0.2240(6) 0.236(14) Uiso 1 1 d D
H19A H 0.6370 0.4398 0.2057 0.283 Uiso 1 1 calc R
H19B H 0.6207 0.3996 0.2213 0.283 Uiso 1 1 calc R
C20 C 0.7078(13) 0.4312(7) 0.2387(5) 0.160(9) Uiso 1 1 d D
H20A H 0.7445 0.4158 0.2286 0.241 Uiso 1 1 calc R
H20B H 0.7036 0.4207 0.2572 0.241 Uiso 1 1 calc R
H20C H 0.7231 0.4589 0.2394 0.241 Uiso 1 1 calc R
C21 C 0.4319(18) 0.4801(7) 0.2600(6) 0.221(13) Uiso 1 1 d D
H21A H 0.4071 0.4767 0.2778 0.265 Uiso 1 1 calc R
H21B H 0.4847 0.4863 0.2627 0.265 Uiso 1 1 calc R
C22 C 0.3923(14) 0.5099(8) 0.2412(5) 0.180 Uiso 1 1 d D
H22A H 0.3520 0.4915 0.2364 0.216 Uiso 1 1 calc R
H22B H 0.3713 0.5255 0.2564 0.216 Uiso 1 1 calc R
C23 C 0.3715(15) 0.5403(7) 0.2194(5) 0.180 Uiso 1 1 d D
H23A H 0.3236 0.5325 0.2115 0.216 Uiso 1 1 calc R
H23B H 0.4086 0.5390 0.2047 0.216 Uiso 1 1 calc R
C24 C 0.3654(15) 0.5870(7) 0.2300(5) 0.180 Uiso 1 1 d D
H24A H 0.3652 0.6047 0.2142 0.270 Uiso 1 1 calc R
H24B H 0.4075 0.5932 0.2416 0.270 Uiso 1 1 calc R
H24C H 0.3197 0.5905 0.2403 0.270 Uiso 1 1 calc R
C25 C 0.3540(13) 0.4327(9) 0.2216(6) 0.221(13) Uiso 1 1 d D
H25A H 0.3576 0.4484 0.2047 0.265 Uiso 1 1 calc R
H25B H 0.3598 0.4046 0.2165 0.265 Uiso 1 1 calc R
C26 C 0.2778(12) 0.4380(7) 0.2329(5) 0.180 Uiso 1 1 d D
H26A H 0.2789 0.4642 0.2418 0.216 Uiso 1 1 calc R
H26B H 0.2744 0.4185 0.2478 0.216 Uiso 1 1 calc R
C27 C 0.2013(13) 0.4362(6) 0.2186(6) 0.180 Uiso 1 1 d D
H27A H 0.2037 0.4189 0.2024 0.216 Uiso 1 1 calc R
H27B H 0.1638 0.4254 0.2312 0.216 Uiso 1 1 calc R
C28 C 0.1815(13) 0.4785(6) 0.2103(5) 0.180 Uiso 1 1 d D
H28A H 0.1336 0.4786 0.2012 0.270 Uiso 1 1 calc R
H28B H 0.2191 0.4888 0.1980 0.270 Uiso 1 1 calc R
H28C H 0.1790 0.4952 0.2266 0.270 Uiso 1 1 calc R
C29 C 0.4318(15) 0.4074(6) 0.2611(5) 0.180 Uiso 1 1 d D
H29A H 0.4723 0.4152 0.2734 0.216 Uiso 1 1 calc R
H29B H 0.3869 0.4053 0.2724 0.216 Uiso 1 1 calc R
C30 C 0.4501(17) 0.3636(7) 0.2505(5) 0.194(11) Uiso 1 1 d D
H30A H 0.4051 0.3542 0.2412 0.233 Uiso 1 1 calc R
H30B H 0.4879 0.3668 0.2362 0.233 Uiso 1 1 calc R
C31 C 0.4768(14) 0.3286(7) 0.2687(5) 0.180 Uiso 1 1 d D
H31A H 0.4974 0.3072 0.2573 0.216 Uiso 1 1 calc R
H31B H 0.4353 0.3178 0.2794 0.216 Uiso 1 1 calc R
C32 C 0.5379(13) 0.3459(7) 0.2882(5) 0.180 Uiso 1 1 d D
H32A H 0.5564 0.3248 0.3001 0.270 Uiso 1 1 calc R
H32B H 0.5167 0.3670 0.2993 0.270 Uiso 1 1 calc R
H32C H 0.5784 0.3565 0.2773 0.270 Uiso 1 1 calc R
N3 N 0.4584(6) 0.7364(3) 0.1536(2) 0.079(3) Uiso 1 1 d D
C33 C 0.5008(8) 0.7756(4) 0.1472(3) 0.084(4) Uiso 1 1 d .
H33A H 0.4682 0.7928 0.1363 0.101 Uiso 1 1 calc R
H33B H 0.5104 0.7893 0.1646 0.101 Uiso 1 1 calc R
C34 C 0.5719(10) 0.7714(5) 0.1325(4) 0.102(5) Uiso 1 1 d .
H34A H 0.5630 0.7590 0.1145 0.123 Uiso 1 1 calc R
H34B H 0.6050 0.7538 0.1430 0.123 Uiso 1 1 calc R
C35 C 0.6098(10) 0.8121(6) 0.1284(4) 0.120(6) Uiso 1 1 d D
H35A H 0.5769 0.8287 0.1171 0.144 Uiso 1 1 calc R
H35B H 0.6136 0.8250 0.1465 0.144 Uiso 1 1 calc R
C36 C 0.6836(12) 0.8124(7) 0.1158(5) 0.161(9) Uiso 1 1 d D
H36A H 0.7007 0.8397 0.1140 0.242 Uiso 1 1 calc R
H36B H 0.6810 0.8001 0.0978 0.242 Uiso 1 1 calc R
H36C H 0.7180 0.7976 0.1273 0.242 Uiso 1 1 calc R
C37 C 0.4413(8) 0.7121(4) 0.1274(3) 0.086(4) Uiso 1 1 d D
H37A H 0.4883 0.7058 0.1182 0.103 Uiso 1 1 calc R
H37B H 0.4181 0.6868 0.1328 0.103 Uiso 1 1 calc R
C38 C 0.3916(9) 0.7326(5) 0.1072(3) 0.098(5) Uiso 1 1 d D
H38A H 0.4121 0.7588 0.1025 0.117 Uiso 1 1 calc R
H38B H 0.3422 0.7366 0.1153 0.117 Uiso 1 1 calc R
C39 C 0.3857(10) 0.7071(5) 0.0819(3) 0.109(6) Uiso 1 1 d D
H39A H 0.3645 0.6812 0.0870 0.130 Uiso 1 1 calc R
H39B H 0.4356 0.7025 0.0745 0.130 Uiso 1 1 calc R
C40 C 0.3367(13) 0.7266(7) 0.0594(5) 0.177(10) Uiso 1 1 d D
H40A H 0.3351 0.7093 0.0434 0.265 Uiso 1 1 calc R
H40B H 0.3576 0.7522 0.0542 0.265 Uiso 1 1 calc R
H40C H 0.2867 0.7305 0.0664 0.265 Uiso 1 1 calc R
C41 C 0.3883(8) 0.7473(5) 0.1688(3) 0.089(5) Uiso 1 1 d D
H41A H 0.3578 0.7635 0.1563 0.107 Uiso 1 1 calc R
H41B H 0.4024 0.7646 0.1842 0.107 Uiso 1 1 calc R
C42 C 0.3390(11) 0.7143(6) 0.1802(4) 0.125(6) Uiso 1 1 d .
H42A H 0.3271 0.6954 0.1655 0.150 Uiso 1 1 calc R
H42B H 0.3658 0.6999 0.1946 0.150 Uiso 1 1 calc R
C43 C 0.2685(12) 0.7311(6) 0.1917(5) 0.143(8) Uiso 1 1 d D
H43A H 0.2357 0.7394 0.1767 0.172 Uiso 1 1 calc R
H43B H 0.2798 0.7547 0.2029 0.172 Uiso 1 1 calc R
C44 C 0.2302(17) 0.7004(9) 0.2090(7) 0.246(15) Uiso 1 1 d D
H44A H 0.1858 0.7119 0.2171 0.369 Uiso 1 1 calc R
H44B H 0.2634 0.6916 0.2236 0.369 Uiso 1 1 calc R
H44C H 0.2166 0.6777 0.1977 0.369 Uiso 1 1 calc R
C45 C 0.5082(9) 0.7103(5) 0.1706(3) 0.096(5) Uiso 1 1 d D
H45A H 0.5516 0.7038 0.1593 0.115 Uiso 1 1 calc R
H45B H 0.4816 0.6853 0.1739 0.115 Uiso 1 1 calc R
C46 C 0.5377(10) 0.7256(5) 0.1990(3) 0.113(6) Uiso 1 1 d D
H46A H 0.5696 0.7489 0.1959 0.135 Uiso 1 1 calc R
H46B H 0.4954 0.7343 0.2101 0.135 Uiso 1 1 calc R
C47 C 0.5822(10) 0.6941(6) 0.2153(4) 0.132(7) Uiso 1 1 d D
H47A H 0.6177 0.6803 0.2034 0.159 Uiso 1 1 calc R
H47B H 0.6095 0.7067 0.2305 0.159 Uiso 1 1 calc R
C48 C 0.5249(12) 0.6650(6) 0.2264(5) 0.157(8) Uiso 1 1 d D
H48A H 0.5498 0.6438 0.2364 0.236 Uiso 1 1 calc R
H48B H 0.4971 0.6537 0.2112 0.236 Uiso 1 1 calc R
H48C H 0.4911 0.6789 0.2386 0.236 Uiso 1 1 calc R
N4 N 0.0793(8) 0.5190(4) 0.0770(3) 0.114(5) Uiso 1 1 d D
C49 C 0.1120(13) 0.4894(7) 0.0558(4) 0.168(10) Uiso 1 1 d D
H49A H 0.1617 0.4995 0.0513 0.202 Uiso 1 1 calc R
H49B H 0.1195 0.4643 0.0657 0.202 Uiso 1 1 calc R
C50 C 0.0762(14) 0.4783(8) 0.0286(5) 0.178(10) Uiso 1 1 d D
H50A H 0.0359 0.4592 0.0321 0.214 Uiso 1 1 calc R
H50B H 0.0540 0.5023 0.0205 0.214 Uiso 1 1 calc R
C51 C 0.1301(19) 0.4601(12) 0.0081(7) 0.275(18) Uiso 1 1 d D
H51A H 0.1760 0.4756 0.0102 0.330 Uiso 1 1 calc R
H51B H 0.1411 0.4335 0.0153 0.330 Uiso 1 1 calc R
C52 C 0.1218(18) 0.4543(10) -0.0223(7) 0.247(16) Uiso 1 1 d D
H52A H 0.1675 0.4434 -0.0298 0.370 Uiso 1 1 calc R
H52B H 0.1112 0.4797 -0.0310 0.370 Uiso 1 1 calc R
H52C H 0.0813 0.4359 -0.0259 0.370 Uiso 1 1 calc R
C53 C 0.0670(11) 0.5619(6) 0.0621(5) 0.135(7) Uiso 1 1 d D
H53A H 0.0328 0.5577 0.0468 0.162 Uiso 1 1 calc R
H53B H 0.0416 0.5793 0.0753 0.162 Uiso 1 1 calc R
C54 C 0.1343(12) 0.5848(6) 0.0511(5) 0.154(8) Uiso 1 1 d D
H54A H 0.1742 0.5851 0.0648 0.185 Uiso 1 1 calc R
H54B H 0.1532 0.5719 0.0344 0.185 Uiso 1 1 calc R
C55 C 0.1097(15) 0.6273(7) 0.0446(6) 0.191(11) Uiso 1 1 d D
H55A H 0.0868 0.6399 0.0608 0.229 Uiso 1 1 calc R
H55B H 0.0741 0.6277 0.0294 0.229 Uiso 1 1 calc R
C56 C 0.183(2) 0.6486(12) 0.0367(9) 0.34(2) Uiso 1 1 d D
H56A H 0.1746 0.6772 0.0364 0.506 Uiso 1 1 calc R
H56B H 0.1984 0.6398 0.0186 0.506 Uiso 1 1 calc R
H56C H 0.2209 0.6422 0.0500 0.506 Uiso 1 1 calc R
C57 C 0.1330(10) 0.5249(6) 0.1013(4) 0.121(6) Uiso 1 1 d D
H57A H 0.1411 0.4987 0.1098 0.145 Uiso 1 1 calc R
H57B H 0.1809 0.5335 0.0937 0.145 Uiso 1 1 calc R
C58 C 0.1126(11) 0.5535(6) 0.1238(4) 0.127(7) Uiso 1 1 d D
H58A H 0.0629 0.5472 0.1308 0.152 Uiso 1 1 calc R
H58B H 0.1119 0.5808 0.1166 0.152 Uiso 1 1 calc R
C59 C 0.1697(11) 0.5502(6) 0.1469(4) 0.128(7) Uiso 1 1 d D
H59A H 0.2200 0.5540 0.1396 0.153 Uiso 1 1 calc R
H59B H 0.1670 0.5236 0.1554 0.153 Uiso 1 1 calc R
C60 C 0.1523(15) 0.5827(7) 0.1686(5) 0.183(10) Uiso 1 1 d D
H60A H 0.1871 0.5805 0.1837 0.274 Uiso 1 1 calc R
H60B H 0.1021 0.5791 0.1754 0.274 Uiso 1 1 calc R
H60C H 0.1568 0.6089 0.1602 0.274 Uiso 1 1 calc R
C61 C 0.0061(9) 0.5067(4) 0.0858(4) 0.098(5) Uiso 1 1 d D
H61A H -0.0275 0.5080 0.0700 0.117 Uiso 1 1 calc R
H61B H -0.0119 0.5259 0.0995 0.117 Uiso 1 1 calc R
C62 C 0.0013(12) 0.4638(5) 0.0985(4) 0.135(7) Uiso 1 1 d D
H62A H 0.0071 0.4445 0.0836 0.162 Uiso 1 1 calc R
H62B H 0.0438 0.4604 0.1109 0.162 Uiso 1 1 calc R
C63 C -0.0682(13) 0.4529(9) 0.1143(6) 0.196(11) Uiso 1 1 d D
H63A H -0.0619 0.4264 0.1224 0.235 Uiso 1 1 calc R
H63B H -0.0754 0.4721 0.1293 0.235 Uiso 1 1 calc R
C64 C -0.1356(15) 0.4528(8) 0.0962(6) 0.200(12) Uiso 1 1 d D
H64A H -0.1791 0.4464 0.1071 0.300 Uiso 1 1 calc R
H64B H -0.1296 0.4331 0.0819 0.300 Uiso 1 1 calc R
H64C H -0.1418 0.4790 0.0880 0.300 Uiso 1 1 calc R

loop_
_atom_site_aniso_label
_atom_site_aniso_U_11
_atom_site_aniso_U_22
_atom_site_aniso_U_33
_atom_site_aniso_U_23
_atom_site_aniso_U_13
_atom_site_aniso_U_12
Er1 0.0769(4) 0.0491(3) 0.0487(4) -0.0020(2) -0.0093(3) 0.0177(3)
Mo1 0.0908(8) 0.0520(6) 0.0488(7) 0.0110(5) 0.0059(6) 0.0271(6)
Mo2 0.0760(7) 0.0461(6) 0.0456(7) 0.0065(4) 0.0038(5) 0.0180(5)
Mo3 0.0675(7) 0.0481(6) 0.0420(6) 0.0056(4) -0.0014(5) 0.0001(5)
Mo4 0.0781(8) 0.0508(6) 0.0527(7) -0.0020(5) 0.0041(5) 0.0163(5)
Mo5 0.0814(8) 0.0678(7) 0.0602(8) 0.0051(6) -0.0213(6) 0.0205(6)
Mo6 0.0923(9) 0.0666(7) 0.0552(8) -0.0138(6) -0.0193(6) 0.0219(6)
Mo7 0.0798(8) 0.0467(6) 0.0651(8) -0.0090(5) -0.0219(6) 0.0189(5)
Mo8 0.0755(7) 0.0522(6) 0.0610(8) 0.0014(5) -0.0186(6) 0.0168(5)
Mo9 0.0995(10) 0.0586(7) 0.0654(9) 0.0199(6) 0.0237(7) 0.0205(6)
Mo10 0.0749(8) 0.0749(8) 0.0860(10) 0.0269(7) 0.0182(7) 0.0106(6)
Mo11 0.0678(7) 0.0640(7) 0.0600(8) 0.0100(5) 0.0020(6) -0.0054(5)
Mo12 0.0861(8) 0.0441(6) 0.0543(8) 0.0017(5) 0.0133(6) 0.0067(5)
Mo13 0.0789(9) 0.0844(9) 0.0910(11) 0.0117(8) -0.0309(8) 0.0097(7)
Mo14 0.0914(9) 0.0613(7) 0.0773(10) -0.0129(6) -0.0327(7) 0.0162(6)
Mo15 0.0876(9) 0.0494(6) 0.0897(10) 0.0006(6) -0.0280(7) 0.0106(6)
Mo16 0.0854(9) 0.0696(8) 0.0948(11) 0.0119(7) -0.0189(8) 0.0087(7)
O1 0.104(7) 0.056(5) 0.037(5) 0.001(4) -0.006(4) 0.035(5)
O2 0.068(5) 0.049(4) 0.049(5) 0.000(3) -0.005(4) 0.025(4)
O3 0.064(5) 0.055(5) 0.054(5) 0.007(4) -0.003(4) 0.019(4)
O4 0.085(6) 0.053(5) 0.048(5) -0.010(4) -0.005(4) 0.009(4)
O5 0.066(5) 0.060(5) 0.051(5) 0.001(4) -0.015(4) 0.015(4)
O6 0.086(6) 0.064(5) 0.042(5) -0.010(4) -0.012(4) 0.021(4)
O7 0.073(5) 0.060(5) 0.046(5) -0.004(4) -0.010(4) 0.017(4)
O8 0.071(5) 0.057(5) 0.052(5) -0.006(4) -0.003(4) 0.012(4)
O9 0.108(7) 0.067(6) 0.065(6) 0.014(4) 0.007(5) 0.040(5)
O10 0.100(7) 0.063(5) 0.044(5) 0.005(4) 0.004(4) 0.028(5)
O11 0.084(6) 0.064(5) 0.062(6) 0.011(4) 0.014(5) 0.025(5)
O12 0.083(6) 0.051(5) 0.044(5) 0.011(4) -0.002(4) 0.014(4)
O13 0.063(5) 0.070(5) 0.054(5) 0.012(4) -0.005(4) -0.018(4)
O14 0.093(6) 0.045(4) 0.045(5) -0.004(3) 0.017(4) -0.013(4)
O15 0.106(7) 0.052(5) 0.078(7) 0.001(4) 0.022(5) 0.011(5)
O16 0.120(8) 0.050(5) 0.065(6) 0.007(4) 0.015(5) 0.034(5)
O17 0.052(4) 0.051(4) 0.047(5) 0.002(3) 0.013(3) 0.018(3)
O18 0.078(6) 0.081(6) 0.084(7) 0.013(5) -0.020(5) 0.013(5)
O19 0.101(7) 0.074(6) 0.053(6) -0.006(4) -0.032(5) 0.006(5)
O20 0.105(7) 0.116(8) 0.051(6) -0.027(5) -0.024(5) 0.028(6)
O21 0.080(6) 0.069(6) 0.072(7) -0.019(5) -0.012(5) 0.023(5)
O22 0.098(7) 0.049(5) 0.060(6) -0.020(4) -0.034(5) 0.016(4)
O23 0.073(6) 0.046(5) 0.095(7) -0.002(4) -0.028(5) 0.017(4)
O24 0.097(7) 0.059(5) 0.051(6) 0.020(4) -0.017(5) 0.006(5)
O25 0.089(6) 0.050(5) 0.067(6) 0.000(4) -0.004(5) 0.014(4)
O26 0.074(5) 0.050(4) 0.046(5) -0.003(3) -0.027(4) 0.033(4)
O27 0.163(11) 0.063(6) 0.085(8) 0.024(5) 0.048(7) 0.027(6)
O28 0.108(8) 0.091(7) 0.085(7) 0.035(6) 0.046(6) 0.023(6)
O29 0.095(7) 0.107(8) 0.109(9) 0.045(7) 0.023(6) 0.030(6)
O30 0.072(6) 0.060(5) 0.090(7) 0.007(5) -0.005(5) -0.006(4)
O31 0.082(6) 0.099(7) 0.052(6) 0.012(5) 0.003(5) -0.021(5)
O32 0.061(5) 0.067(5) 0.047(5) 0.005(4) -0.003(4) -0.005(4)
O33 0.091(6) 0.038(4) 0.063(6) -0.002(4) 0.006(5) 0.013(4)
O34 0.099(7) 0.048(5) 0.069(6) 0.020(4) 0.032(5) 0.022(4)
O35 0.087(6) 0.058(5) 0.053(6) 0.007(4) 0.009(4) 0.008(4)
O36 0.089(7) 0.094(7) 0.101(8) 0.005(6) -0.037(6) 0.014(6)
O37 0.074(6) 0.081(6) 0.071(6) 0.000(5) -0.034(5) 0.010(5)
O38 0.116(8) 0.072(6) 0.072(7) -0.023(5) -0.055(6) 0.026(5)
O39 0.082(6) 0.042(4) 0.083(7) -0.004(4) -0.013(5) 0.010(4)
O40 0.107(7) 0.047(5) 0.094(7) 0.003(5) -0.026(6) 0.017(5)
O41 0.096(7) 0.062(5) 0.073(7) -0.004(5) -0.016(5) 0.019(5)
O42 0.091(7) 0.133(9) 0.067(7) 0.012(6) -0.016(5) 0.018(6)
O43 0.085(7) 0.068(6) 0.087(8) 0.006(5) -0.009(5) 0.006(5)
O44 0.079(6) 0.060(5) 0.067(6) 0.010(4) -0.033(5) 0.013(4)
O45 0.126(9) 0.068(6) 0.070(7) 0.015(5) 0.011(6) 0.009(6)
O46 0.081(7) 0.089(8) 0.192(12) 0.054(8) 0.007(8) -0.021(6)
O47 0.073(6) 0.091(7) 0.076(7) 0.001(5) 0.004(5) -0.013(5)
O48 0.108(7) 0.052(5) 0.080(7) -0.002(5) 0.026(5) -0.017(5)
O49 0.117(9) 0.095(8) 0.098(9) 0.008(6) -0.045(7) -0.008(6)
O50 0.122(8) 0.085(7) 0.073(7) -0.021(5) -0.053(6) 0.012(6)
O51 0.088(7) 0.066(6) 0.096(7) 0.012(5) -0.003(5) 0.005(5)
O52 0.099(9) 0.095(8) 0.208(15) 0.015(8) -0.072(9) 0.002(7)

loop_
_atom_type_symbol
_atom_type_description
_atom_type_scat_dispersion_real
_atom_type_scat_dispersion_imag
_atom_type_scat_source
Mo Mo -1.6832 0.6857 'International Tables Vol C Tables 4.2.6.8 and 6.1.1.4'
Er Er -0.2586 4.9576 'International Tables Vol C Tables 4.2.6.8 and 6.1.1.4'
C C 0.0033 0.0016 'International Tables Vol C Tables 4.2.6.8 and 6.1.1.4'
H H 0.0000 0.0000 'International Tables Vol C Tables 4.2.6.8 and 6.1.1.4'
N N 0.0061 0.0033 'International Tables Vol C Tables 4.2.6.8 and 6.1.1.4'
O O 0.0106 0.0060 'International Tables Vol C Tables 4.2.6.8 and 6.1.1.4'

loop_
_geom_angle_atom_site_label_1
_geom_angle_atom_site_label_2
_geom_angle_atom_site_label_3
_geom_angle
O7 Er1 O4 140.3(3)
O7 Er1 O1 142.5(3)
O4 Er1 O1 73.4(3)
O7 Er1 O5 114.5(3)
O4 Er1 O5 80.6(3)
O1 Er1 O5 80.9(3)
O7 Er1 O3 74.4(3)
O4 Er1 O3 73.4(3)
O1 Er1 O3 114.4(3)
O5 Er1 O3 143.5(3)
O7 Er1 O6 73.6(3)
O4 Er1 O6 144.9(3)
O1 Er1 O6 79.1(3)
O5 Er1 O6 73.6(3)
O3 Er1 O6 139.6(3)
O7 Er1 O2 76.5(3)
O4 Er1 O2 114.6(3)
O1 Er1 O2 72.3(3)
O5 Er1 O2 142.6(3)
O3 Er1 O2 72.9(3)
O6 Er1 O2 76.1(3)
O7 Er1 O8 72.0(3)
O4 Er1 O8 78.5(3)
O1 Er1 O8 144.6(3)
O5 Er1 O8 73.5(3)
O3 Er1 O8 76.6(3)
O6 Er1 O8 115.3(3)
O2 Er1 O8 140.8(2)
O9 Mo1 O1 104.7(4)
O9 Mo1 O16 104.2(4)
O1 Mo1 O16 99.7(4)
O9 Mo1 O10 99.5(4)
O1 Mo1 O10 93.6(4)
O16 Mo1 O10 148.8(4)
O9 Mo1 O34 94.4(4)
O1 Mo1 O34 159.1(3)
O16 Mo1 O34 83.7(4)
O10 Mo1 O34 74.4(3)
O9 Mo1 O17 167.3(4)
O1 Mo1 O17 87.2(3)
O16 Mo1 O17 77.5(3)
O10 Mo1 O17 75.1(3)
O34 Mo1 O17 73.2(3)
O9 Mo1 Mo4 136.8(3)
O1 Mo1 Mo4 85.1(3)
O16 Mo1 Mo4 32.9(2)
O10 Mo1 Mo4 122.1(2)
O34 Mo1 Mo4 86.9(2)
O17 Mo1 Mo4 47.08(16)
O11 Mo2 O2 106.8(4)
O11 Mo2 O10 98.2(4)
O2 Mo2 O10 98.6(4)
O11 Mo2 O12 99.1(4)
O2 Mo2 O12 98.2(3)
O10 Mo2 O12 151.2(3)
O11 Mo2 O17 162.6(4)
O2 Mo2 O17 90.6(3)
O10 Mo2 O17 78.5(3)
O12 Mo2 O17 78.0(3)
O11 Mo2 O35 87.5(4)
O2 Mo2 O35 165.7(3)
O10 Mo2 O35 79.5(3)
O12 Mo2 O35 78.5(3)
O17 Mo2 O35 75.1(3)
O13 Mo3 O3 106.0(4)
O13 Mo3 O14 102.7(4)
O3 Mo3 O14 98.1(3)
O13 Mo3 O12 100.0(4)
O3 Mo3 O12 95.7(3)
O14 Mo3 O12 148.9(3)
O13 Mo3 O32 92.9(3)
O3 Mo3 O32 159.7(3)
O14 Mo3 O32 84.5(3)
O12 Mo3 O32 73.3(3)
O13 Mo3 O17 166.4(3)
O3 Mo3 O17 87.4(3)
O14 Mo3 O17 77.3(3)
O12 Mo3 O17 75.6(3)
O32 Mo3 O17 73.5(3)
O13 Mo3 Mo4 135.2(3)
O3 Mo3 Mo4 84.1(2)
O14 Mo3 Mo4 32.7(2)
O12 Mo3 Mo4 122.7(2)
O32 Mo3 Mo4 87.6(2)
O17 Mo3 Mo4 47.19(16)
O15 Mo4 O4 106.6(4)
O15 Mo4 O14 102.9(4)
O4 Mo4 O14 96.9(3)
O15 Mo4 O16 103.0(4)
O4 Mo4 O16 95.1(4)
O14 Mo4 O16 146.9(4)
O15 Mo4 O33 96.7(4)
O4 Mo4 O33 156.6(3)
O14 Mo4 O33 79.4(3)
O16 Mo4 O33 77.4(4)
O15 Mo4 O17 167.5(4)
O4 Mo4 O17 85.9(3)
O14 Mo4 O17 75.2(3)
O16 Mo4 O17 75.1(3)
O33 Mo4 O17 70.8(3)
O15 Mo4 Mo3 134.5(3)
O4 Mo4 Mo3 82.8(3)
O14 Mo4 Mo3 31.9(2)
O16 Mo4 Mo3 120.8(3)
O33 Mo4 Mo3 82.2(2)
O17 Mo4 Mo3 45.70(17)
O15 Mo4 Mo1 134.6(3)
O4 Mo4 Mo1 81.5(3)
O14 Mo4 Mo1 120.8(2)
O16 Mo4 Mo1 31.9(2)
O33 Mo4 Mo1 80.8(2)
O17 Mo4 Mo1 45.60(17)
Mo3 Mo4 Mo1 90.43(4)
O18 Mo5 O5 103.6(4)
O18 Mo5 O19 102.4(4)
O5 Mo5 O19 98.8(4)
O18 Mo5 O25 101.2(4)
O5 Mo5 O25 95.7(4)
O19 Mo5 O25 148.4(4)
O18 Mo5 O37 96.1(4)
O5 Mo5 O37 159.2(3)
O19 Mo5 O37 83.3(4)
O25 Mo5 O37 73.6(3)
O18 Mo5 O26 168.0(4)
O5 Mo5 O26 88.1(3)
O19 Mo5 O26 77.9(3)
O25 Mo5 O26 74.7(3)
O37 Mo5 O26 72.0(3)
O18 Mo5 Mo8 135.2(3)
O5 Mo5 Mo8 82.4(2)
O19 Mo5 Mo8 120.8(3)
O25 Mo5 Mo8 34.4(2)
O37 Mo5 Mo8 78.9(2)
O26 Mo5 Mo8 42.9(2)
O18 Mo5 Mo6 134.6(3)
O5 Mo5 Mo6 84.7(3)
O19 Mo5 Mo6 32.7(3)
O25 Mo5 Mo6 122.6(2)
O37 Mo5 Mo6 86.3(2)
O26 Mo5 Mo6 48.0(2)
Mo8 Mo5 Mo6 89.90(4)
O20 Mo6 O6 105.0(5)
O20 Mo6 O19 104.1(4)
O6 Mo6 O19 96.6(4)
O20 Mo6 O21 102.0(4)
O6 Mo6 O21 96.5(4)
O19 Mo6 O21 146.5(4)
O20 Mo6 O38 97.4(4)
O6 Mo6 O38 157.6(4)
O19 Mo6 O38 78.2(3)
O21 Mo6 O38 77.9(3)
O20 Mo6 O26 168.0(4)
O6 Mo6 O26 87.0(3)
O19 Mo6 O26 74.0(3)
O21 Mo6 O26 76.1(3)
O38 Mo6 O26 70.6(3)
O20 Mo6 Mo7 134.4(3)
O6 Mo6 Mo7 82.6(3)
O19 Mo6 Mo7 119.8(3)
O21 Mo6 Mo7 32.8(3)
O38 Mo6 Mo7 81.3(2)
O26 Mo6 Mo7 45.86(15)
O20 Mo6 Mo5 134.9(3)
O6 Mo6 Mo5 83.1(3)
O19 Mo6 Mo5 31.2(3)
O21 Mo6 Mo5 121.4(3)
O38 Mo6 Mo5 81.5(3)
O26 Mo6 Mo5 45.27(15)
Mo7 Mo6 Mo5 90.25(4)
O22 Mo7 O7 105.4(4)
O22 Mo7 O21 102.3(4)
O7 Mo7 O21 100.0(4)
O22 Mo7 O23 99.9(4)
O7 Mo7 O23 94.4(4)
O21 Mo7 O23 149.2(4)
O22 Mo7 O39 95.5(3)
O7 Mo7 O39 157.1(3)
O21 Mo7 O39 84.3(4)
O23 Mo7 O39 72.5(3)
O22 Mo7 O26 167.7(4)
O7 Mo7 O26 86.3(3)
O21 Mo7 O26 78.9(3)
O23 Mo7 O26 74.9(3)
O39 Mo7 O26 72.3(3)
O22 Mo7 Mo6 135.5(3)
O7 Mo7 Mo6 84.5(3)
O21 Mo7 Mo6 33.6(2)
O23 Mo7 Mo6 122.9(2)
O39 Mo7 Mo6 87.1(2)
O26 Mo7 Mo6 48.0(2)
O8 Mo8 O24 106.9(4)
O8 Mo8 O25 98.4(4)
O24 Mo8 O25 98.8(4)
O8 Mo8 O23 98.4(4)
O24 Mo8 O23 97.9(4)
O25 Mo8 O23 151.7(4)
O8 Mo8 O26 91.1(3)
O24 Mo8 O26 162.0(4)
O25 Mo8 O26 77.9(3)
O23 Mo8 O26 79.2(3)
O8 Mo8 O44 165.4(4)
O24 Mo8 O44 87.7(4)
O25 Mo8 O44 79.3(3)
O23 Mo8 O44 78.7(3)
O26 Mo8 O44 74.4(3)
O8 Mo8 Mo5 85.5(3)
O24 Mo8 Mo5 134.0(3)
O25 Mo8 Mo5 35.2(3)
O23 Mo8 Mo5 124.5(3)
O26 Mo8 Mo5 45.40(16)
O44 Mo8 Mo5 84.6(2)
O27 Mo9 O45 106.1(5)
O27 Mo9 O28 101.3(5)
O45 Mo9 O28 103.2(5)
O27 Mo9 O34 98.7(5)
O45 Mo9 O34 96.0(4)
O28 Mo9 O34 147.1(3)
O27 Mo9 O10 87.9(4)
O45 Mo9 O10 162.1(4)
O28 Mo9 O10 84.5(4)
O34 Mo9 O10 70.3(3)
O27 Mo9 O35 157.5(5)
O45 Mo9 O35 95.9(4)
O28 Mo9 O35 78.1(3)
O34 Mo9 O35 73.5(3)
O10 Mo9 O35 69.6(3)
O29 Mo10 O46 104.9(6)
O29 Mo10 O30 104.6(4)
O46 Mo10 O30 99.9(5)
O29 Mo10 O28 103.6(5)
O46 Mo10 O28 100.4(5)
O30 Mo10 O28 139.4(4)
O29 Mo10 O11 89.3(5)
O46 Mo10 O11 165.9(4)
O30 Mo10 O11 75.8(3)
O28 Mo10 O11 76.0(4)
O31 Mo11 O47 104.4(4)
O31 Mo11 O30 103.0(4)
O47 Mo11 O30 102.7(4)
O31 Mo11 O32 99.1(4)
O47 Mo11 O32 95.8(4)
O30 Mo11 O32 146.4(4)
O31 Mo11 O35 160.1(4)
O47 Mo11 O35 94.9(4)
O30 Mo11 O35 77.0(3)
O32 Mo11 O35 73.6(3)
O31 Mo11 O12 90.0(4)
O47 Mo11 O12 161.5(4)
O30 Mo11 O12 84.7(3)
O32 Mo11 O12 70.2(3)
O35 Mo11 O12 70.0(3)
O48 Mo12 O33 106.8(4)
O48 Mo12 O34 101.2(4)
O33 Mo12 O34 93.7(4)
O48 Mo12 O32 101.6(4)
O33 Mo12 O32 96.7(3)
O34 Mo12 O32 150.8(3)
O48 Mo12 O35 98.2(4)
O33 Mo12 O35 154.9(3)
O34 Mo12 O35 80.2(3)
O32 Mo12 O35 78.8(3)
O48 Mo12 O17 174.2(4)
O33 Mo12 O17 79.0(3)
O34 Mo12 O17 77.5(3)
O32 Mo12 O17 77.9(3)
O35 Mo12 O17 76.0(3)
O36 Mo13 O49 106.0(5)
O36 Mo13 O43 100.7(5)
O49 Mo13 O43 101.2(5)
O36 Mo13 O37 100.3(5)
O49 Mo13 O37 97.7(5)
O43 Mo13 O37 146.6(4)
O36 Mo13 O44 158.9(4)
O49 Mo13 O44 94.6(4)
O43 Mo13 O44 79.3(4)
O37 Mo13 O44 71.9(3)
O36 Mo13 O25 88.5(4)
O49 Mo13 O25 163.1(5)
O43 Mo13 O25 84.3(4)
O37 Mo13 O25 70.5(3)
O44 Mo13 O25 70.5(3)
O50 Mo14 O38 105.4(5)
O50 Mo14 O37 101.5(4)
O38 Mo14 O37 95.8(4)
O50 Mo14 O39 101.7(4)
O38 Mo14 O39 96.8(4)
O37 Mo14 O39 149.5(3)
O50 Mo14 O44 98.2(5)
O38 Mo14 O44 156.4(4)
O37 Mo14 O44 78.7(3)
O39 Mo14 O44 78.7(3)
O50 Mo14 O26 174.0(5)
O38 Mo14 O26 80.6(3)
O37 Mo14 O26 77.6(3)
O39 Mo14 O26 77.3(3)
O44 Mo14 O26 75.8(3)
O40 Mo15 O51 105.2(4)
O40 Mo15 O41 101.1(4)
O51 Mo15 O41 104.3(5)
O40 Mo15 O39 102.6(4)
O51 Mo15 O39 94.3(4)
O41 Mo15 O39 144.7(3)
O40 Mo15 O23 90.2(4)
O51 Mo15 O23 160.3(4)
O41 Mo15 O23 84.2(4)
O39 Mo15 O23 70.0(3)
O40 Mo15 O44 160.5(4)
O51 Mo15 O44 93.7(4)
O41 Mo15 O44 78.4(3)
O39 Mo15 O44 70.6(3)
O23 Mo15 O44 70.3(3)
O42 Mo16 O52 104.4(7)
O42 Mo16 O41 105.0(4)
O52 Mo16 O41 99.3(5)
O42 Mo16 O43 104.2(4)
O52 Mo16 O43 99.1(5)
O41 Mo16 O43 140.0(4)
O42 Mo16 O24 90.5(4)
O52 Mo16 O24 165.2(6)
O41 Mo16 O24 76.6(3)
O43 Mo16 O24 76.6(3)
Mo1 O1 Er1 132.5(4)
Mo2 O2 Er1 129.6(4)
Mo3 O3 Er1 132.6(4)
Mo4 O4 Er1 134.3(5)
Mo5 O5 Er1 131.6(4)
Mo6 O6 Er1 132.1(5)
Mo7 O7 Er1 133.9(4)
Mo8 O8 Er1 129.3(4)
Mo2 O10 Mo1 110.4(4)
Mo2 O10 Mo9 109.1(4)
Mo1 O10 Mo9 102.3(3)
Mo2 O11 Mo10 113.9(4)
Mo2 O12 Mo3 110.0(4)
Mo2 O12 Mo11 108.5(3)
Mo3 O12 Mo11 103.5(3)
Mo3 O14 Mo4 115.4(4)
Mo1 O16 Mo4 115.2(4)
Mo2 O17 Mo12 102.2(3)
Mo2 O17 Mo1 90.8(2)
Mo12 O17 Mo1 97.1(3)
Mo2 O17 Mo3 91.0(2)
Mo12 O17 Mo3 97.1(3)
Mo1 O17 Mo3 165.0(4)
Mo2 O17 Mo4 165.0(4)
Mo12 O17 Mo4 92.9(2)
Mo1 O17 Mo4 87.3(2)
Mo3 O17 Mo4 87.1(2)
Mo5 O19 Mo6 116.1(4)
Mo7 O21 Mo6 113.6(4)
Mo8 O23 Mo7 108.9(4)
Mo8 O23 Mo15 109.9(4)
Mo7 O23 Mo15 102.8(4)
Mo8 O24 Mo16 114.2(4)
Mo8 O25 Mo5 110.5(4)
Mo8 O25 Mo13 107.8(3)
Mo5 O25 Mo13 102.8(3)
Mo8 O26 Mo5 91.7(3)
Mo8 O26 Mo14 103.0(3)
Mo5 O26 Mo14 97.9(3)
Mo8 O26 Mo7 91.5(2)
Mo5 O26 Mo7 164.3(4)
Mo14 O26 Mo7 96.4(2)
Mo8 O26 Mo6 165.3(4)
Mo5 O26 Mo6 86.8(2)
Mo14 O26 Mo6 91.7(3)
Mo7 O26 Mo6 86.2(3)
Mo9 O28 Mo10 119.7(5)
Mo11 O30 Mo10 121.4(4)
Mo12 O32 Mo11 106.5(4)
Mo12 O32 Mo3 109.4(3)
Mo11 O32 Mo3 105.5(4)
Mo12 O33 Mo4 117.3(4)
Mo12 O34 Mo9 105.7(4)
Mo12 O34 Mo1 110.4(4)
Mo9 O34 Mo1 104.8(4)
Mo12 O35 Mo2 106.7(4)
Mo12 O35 Mo11 93.0(3)
Mo2 O35 Mo11 99.2(3)
Mo12 O35 Mo9 92.3(3)
Mo2 O35 Mo9 98.3(3)
Mo11 O35 Mo9 159.3(4)
Mo14 O37 Mo13 108.1(4)
Mo14 O37 Mo5 110.1(4)
Mo13 O37 Mo5 104.7(4)
Mo14 O38 Mo6 117.1(4)
Mo14 O39 Mo15 109.3(4)
Mo14 O39 Mo7 111.2(3)
Mo15 O39 Mo7 105.5(4)
Mo15 O41 Mo16 120.7(5)
Mo13 O43 Mo16 119.6(5)
Mo14 O44 Mo8 106.9(4)
Mo14 O44 Mo13 93.7(3)
Mo8 O44 Mo13 98.4(3)
Mo14 O44 Mo15 93.5(3)
Mo8 O44 Mo15 97.3(3)
Mo13 O44 Mo15 160.1(4)
C13 N1 C5 107.4(11)
C13 N1 C1 109.3(11)
C5 N1 C1 115.0(11)
C13 N1 C9 109.4(11)
C5 N1 C9 110.8(11)
C1 N1 C9 105.0(10)
N1 C1 C2 115.8(11)
N1 C1 H1A 108.3
C2 C1 H1A 108.3
N1 C1 H1B 108.3
C2 C1 H1B 108.3
H1A C1 H1B 107.4
C3 C2 C1 114.6(12)
C3 C2 H2A 108.6
C1 C2 H2A 108.6
C3 C2 H2B 108.6
C1 C2 H2B 108.6
H2A C2 H2B 107.6
C2 C3 C4 114.7(14)
C2 C3 H3A 108.6
C4 C3 H3A 108.6
C2 C3 H3B 108.6
C4 C3 H3B 108.6
H3A C3 H3B 107.6
C3 C4 H4A 109.5
C3 C4 H4B 109.5
H4A C4 H4B 109.5
C3 C4 H4C 109.5
H4A C4 H4C 109.5
H4B C4 H4C 109.5
N1 C5 C6 117.9(11)
N1 C5 H5A 107.8
C6 C5 H5A 107.8
N1 C5 H5B 107.8
C6 C5 H5B 107.8
H5A C5 H5B 107.2
C5 C6 C7 107.8(12)
C5 C6 H6A 110.1
C7 C6 H6A 110.1
C5 C6 H6B 110.1
C7 C6 H6B 110.1
H6A C6 H6B 108.5
C6 C7 C8 113.2(13)
C6 C7 H7A 108.9
C8 C7 H7A 108.9
C6 C7 H7B 108.9
C8 C7 H7B 108.9
H7A C7 H7B 107.7
C7 C8 H8A 109.5
C7 C8 H8B 109.5
H8A C8 H8B 109.5
C7 C8 H8C 109.5
H8A C8 H8C 109.5
H8B C8 H8C 109.5
C10 C9 N1 114.9(14)
C10 C9 H9A 108.5
N1 C9 H9A 108.5
C10 C9 H9B 108.5
N1 C9 H9B 108.5
H9A C9 H9B 107.5
C11 C10 C9 112.5(18)
C11 C10 H10A 109.1
C9 C10 H10A 109.1
C11 C10 H10B 109.1
C9 C10 H10B 109.1
H10A C10 H10B 107.8
C12 C11 C10 108.6(16)
C12 C11 H11A 110.0
C10 C11 H11A 110.0
C12 C11 H11B 110.0
C10 C11 H11B 110.0
H11A C11 H11B 108.4
C11 C12 H12A 109.5
C11 C12 H12B 109.5
H12A C12 H12B 109.5
C11 C12 H12C 109.5
H12A C12 H12C 109.5
H12B C12 H12C 109.5
N1 C13 C14 115.6(13)
N1 C13 H13A 108.4
C14 C13 H13A 108.4
N1 C13 H13B 108.4
C14 C13 H13B 108.4
H13A C13 H13B 107.4
C15 C14 C13 111.7(15)
C15 C14 H14A 109.3
C13 C14 H14A 109.3
C15 C14 H14B 109.3
C13 C14 H14B 109.3
H14A C14 H14B 107.9
C16 C15 C14 114.7(17)
C16 C15 H15A 108.6
C14 C15 H15A 108.6
C16 C15 H15B 108.6
C14 C15 H15B 108.6
H15A C15 H15B 107.6
C15 C16 H16A 109.5
C15 C16 H16B 109.5
H16A C16 H16B 109.5
C15 C16 H16C 109.5
H16A C16 H16C 109.5
H16B C16 H16C 109.5
C17 N2 C25 106.0(17)
C17 N2 C21 108.3(19)
C25 N2 C21 132.4(19)
C17 N2 C29 98.2(17)
C25 N2 C29 107.0(18)
C21 N2 C29 99.8(16)
N2 C17 C18 116.8(18)
N2 C17 H17A 108.1
C18 C17 H17A 108.1
N2 C17 H17B 108.1
C18 C17 H17B 108.1
H17A C17 H17B 107.3
C19 C18 C17 116.9(17)
C19 C18 H18A 108.1
C17 C18 H18A 108.1
C19 C18 H18B 108.1
C17 C18 H18B 108.1
H18A C18 H18B 107.3
C18 C19 C20 120(2)
C18 C19 H19A 107.3
C20 C19 H19A 107.3
C18 C19 H19B 107.3
C20 C19 H19B 107.3
H19A C19 H19B 106.9
C19 C20 H20A 109.5
C19 C20 H20B 109.5
H20A C20 H20B 109.5
C19 C20 H20C 109.5
H20A C20 H20C 109.5
H20B C20 H20C 109.5
C22 C21 N2 93.5(18)
C22 C21 H21A 113.0
N2 C21 H21A 113.0
C22 C21 H21B 113.0
N2 C21 H21B 113.0
H21A C21 H21B 110.4
C23 C22 C21 166(3)
C23 C22 H22A 94.3
C21 C22 H22A 94.3
C23 C22 H22B 94.3
C21 C22 H22B 94.3
H22A C22 H22B 103.1
C22 C23 C24 116(2)
C22 C23 H23A 108.3
C24 C23 H23A 108.3
C22 C23 H23B 108.3
C24 C23 H23B 108.3
H23A C23 H23B 107.4
C23 C24 H24A 109.5
C23 C24 H24B 109.5
H24A C24 H24B 109.5
C23 C24 H24C 109.5
H24A C24 H24C 109.5
H24B C24 H24C 109.5
C26 C25 N2 117(2)
C26 C25 H25A 107.9
N2 C25 H25A 107.9
C26 C25 H25B 107.9
N2 C25 H25B 107.9
H25A C25 H25B 107.2
C25 C26 C27 131(2)
C25 C26 H26A 104.6
C27 C26 H26A 104.6
C25 C26 H26B 104.6
C27 C26 H26B 104.6
H26A C26 H26B 105.7
C28 C27 C26 107.0(15)
C28 C27 H27A 110.3
C26 C27 H27A 110.3
C28 C27 H27B 110.3
C26 C27 H27B 110.3
H27A C27 H27B 108.6
C27 C28 H28A 109.5
C27 C28 H28B 109.5
H28A C28 H28B 109.5
C27 C28 H28C 109.5
H28A C28 H28C 109.5
H28B C28 H28C 109.5
C30 C29 N2 121.8(19)
C30 C29 H29A 106.9
N2 C29 H29A 106.9
C30 C29 H29B 106.9
N2 C29 H29B 106.9
H29A C29 H29B 106.7
C31 C30 C29 125(2)
C31 C30 H30A 106.0
C29 C30 H30A 106.0
C31 C30 H30B 106.0
C29 C30 H30B 106.0
H30A C30 H30B 106.3
C30 C31 C32 107(2)
C30 C31 H31A 110.4
C32 C31 H31A 110.4
C30 C31 H31B 110.4
C32 C31 H31B 110.4
H31A C31 H31B 108.6
C31 C32 H32A 109.5
C31 C32 H32B 109.5
H32A C32 H32B 109.5
C31 C32 H32C 109.5
H32A C32 H32C 109.5
H32B C32 H32C 109.5
C45 N3 C41 111.9(12)
C45 N3 C37 105.5(10)
C41 N3 C37 111.4(11)
C45 N3 C33 108.0(11)
C41 N3 C33 107.8(10)
C37 N3 C33 112.2(11)
C34 C33 N3 116.4(13)
C34 C33 H33A 108.2
N3 C33 H33A 108.2
C34 C33 H33B 108.2
N3 C33 H33B 108.2
H33A C33 H33B 107.3
C33 C34 C35 111.3(15)
C33 C34 H34A 109.4
C35 C34 H34A 109.4
C33 C34 H34B 109.4
C35 C34 H34B 109.4
H34A C34 H34B 108.0
C36 C35 C34 117.5(18)
C36 C35 H35A 107.9
C34 C35 H35A 107.9
C36 C35 H35B 107.9
C34 C35 H35B 107.9
H35A C35 H35B 107.2
C35 C36 H36A 109.5
C35 C36 H36B 109.5
H36A C36 H36B 109.5
C35 C36 H36C 109.5
H36A C36 H36C 109.5
H36B C36 H36C 109.5
C38 C37 N3 114.7(12)
C38 C37 H37A 108.6
N3 C37 H37A 108.6
C38 C37 H37B 108.6
N3 C37 H37B 108.6
H37A C37 H37B 107.6
C37 C38 C39 108.5(13)
C37 C38 H38A 110.0
C39 C38 H38A 110.0
C37 C38 H38B 110.0
C39 C38 H38B 110.0
H38A C38 H38B 108.4
C38 C39 C40 112.4(16)
C38 C39 H39A 109.1
C40 C39 H39A 109.1
C38 C39 H39B 109.1
C40 C39 H39B 109.1
H39A C39 H39B 107.9
C39 C40 H40A 109.5
C39 C40 H40B 109.5
H40A C40 H40B 109.5
C39 C40 H40C 109.5
H40A C40 H40C 109.5
H40B C40 H40C 109.5
N3 C41 C42 119.3(13)
N3 C41 H41A 107.5
C42 C41 H41A 107.5
N3 C41 H41B 107.5
C42 C41 H41B 107.5
H41A C41 H41B 107.0
C43 C42 C41 111.0(16)
C43 C42 H42A 109.4
C41 C42 H42A 109.4
C43 C42 H42B 109.4
C41 C42 H42B 109.4
H42A C42 H42B 108.0
C42 C43 C44 110(2)
C42 C43 H43A 109.6
C44 C43 H43A 109.6
C42 C43 H43B 109.6
C44 C43 H43B 109.6
H43A C43 H43B 108.2
C43 C44 H44A 109.5
C43 C44 H44B 109.5
H44A C44 H44B 109.5
C43 C44 H44C 109.5
H44A C44 H44C 109.5
H44B C44 H44C 109.5
N3 C45 C46 119.9(13)
N3 C45 H45A 107.3
C46 C45 H45A 107.3
N3 C45 H45B 107.3
C46 C45 H45B 107.3
H45A C45 H45B 106.9
C47 C46 C45 114.0(15)
C47 C46 H46A 108.8
C45 C46 H46A 108.8
C47 C46 H46B 108.8
C45 C46 H46B 108.8
H46A C46 H46B 107.7
C48 C47 C46 105.6(16)
C48 C47 H47A 110.6
C46 C47 H47A 110.6
C48 C47 H47B 110.6
C46 C47 H47B 110.6
H47A C47 H47B 108.7
C47 C48 H48A 109.5
C47 C48 H48B 109.5
H48A C48 H48B 109.5
C47 C48 H48C 109.5
H48A C48 H48C 109.5
H48B C48 H48C 109.5
C61 N4 C57 112.4(15)
C61 N4 C49 111.3(16)
C57 N4 C49 110.8(15)
C61 N4 C53 105.1(13)
C57 N4 C53 108.3(14)
C49 N4 C53 108.8(16)
C50 C49 N4 125(2)
C50 C49 H49A 106.0
N4 C49 H49A 106.0
C50 C49 H49B 106.0
N4 C49 H49B 106.0
H49A C49 H49B 106.3
C51 C50 C49 114(2)
C51 C50 H50A 108.9
C49 C50 H50A 108.9
C51 C50 H50B 108.9
C49 C50 H50B 108.9
H50A C50 H50B 107.7
C52 C51 C50 130(3)
C52 C51 H51A 104.9
C50 C51 H51A 104.9
C52 C51 H51B 104.9
C50 C51 H51B 104.9
H51A C51 H51B 105.8
C51 C52 H52A 109.5
C51 C52 H52B 109.5
H52A C52 H52B 109.5
C51 C52 H52C 109.5
H52A C52 H52C 109.5
H52B C52 H52C 109.5
C54 C53 N4 119.5(17)
C54 C53 H53A 107.4
N4 C53 H53A 107.4
C54 C53 H53B 107.4
N4 C53 H53B 107.4
H53A C53 H53B 107.0
C55 C54 C53 108.1(19)
C55 C54 H54A 110.1
C53 C54 H54A 110.1
C55 C54 H54B 110.1
C53 C54 H54B 110.1
H54A C54 H54B 108.4
C54 C55 C56 104(2)
C54 C55 H55A 111.0
C56 C55 H55A 111.0
C54 C55 H55B 111.0
C56 C55 H55B 111.0
H55A C55 H55B 109.0
C55 C56 H56A 109.5
C55 C56 H56B 109.5
H56A C56 H56B 109.5
C55 C56 H56C 109.5
H56A C56 H56C 109.5
H56B C56 H56C 109.5
C58 C57 N4 119.2(15)
C58 C57 H57A 107.5
N4 C57 H57A 107.5
C58 C57 H57B 107.5
N4 C57 H57B 107.5
H57A C57 H57B 107.0
C57 C58 C59 108.9(15)
C57 C58 H58A 109.9
C59 C58 H58A 109.9
C57 C58 H58B 109.9
C59 C58 H58B 109.9
H58A C58 H58B 108.3
C58 C59 C60 108.3(17)
C58 C59 H59A 110.0
C60 C59 H59A 110.0
C58 C59 H59B 110.0
C60 C59 H59B 110.0
H59A C59 H59B 108.4
C59 C60 H60A 109.5
C59 C60 H60B 109.5
H60A C60 H60B 109.5
C59 C60 H60C 109.5
H60A C60 H60C 109.5
H60B C60 H60C 109.5
N4 C61 C62 115.4(15)
N4 C61 H61A 108.4
C62 C61 H61A 108.4
N4 C61 H61B 108.4
C62 C61 H61B 108.4
H61A C61 H61B 107.5
C63 C62 C61 117.9(19)
C63 C62 H62A 107.8
C61 C62 H62A 107.8
C63 C62 H62B 107.8
C61 C62 H62B 107.8
H62A C62 H62B 107.2
C64 C63 C62 112(2)
C64 C63 H63A 109.2
C62 C63 H63A 109.2
C64 C63 H63B 109.2
C62 C63 H63B 109.2
H63A C63 H63B 107.9
C63 C64 H64A 109.5
C63 C64 H64B 109.5
H64A C64 H64B 109.5
C63 C64 H64C 109.5
H64A C64 H64C 109.5
H64B C64 H64C 109.5

loop_
_geom_bond_atom_site_label_1
_geom_bond_atom_site_label_2
_geom_bond_distance
Er1 O7 2.331(7)
Er1 O4 2.352(7)
Er1 O1 2.358(8)
Er1 O5 2.359(7)
Er1 O3 2.367(8)
Er1 O6 2.384(8)
Er1 O2 2.391(8)
Er1 O8 2.396(8)
Mo1 O9 1.700(8)
Mo1 O1 1.736(9)
Mo1 O16 1.879(8)
Mo1 O10 2.006(8)
Mo1 O34 2.203(10)
Mo1 O17 2.303(7)
Mo1 Mo4 3.2197(16)
Mo2 O11 1.700(8)
Mo2 O2 1.704(8)
Mo2 O10 1.922(8)
Mo2 O12 1.955(7)
Mo2 O17 2.226(6)
Mo2 O35 2.246(8)
Mo3 O13 1.694(8)
Mo3 O3 1.728(8)
Mo3 O14 1.880(8)
Mo3 O12 1.987(8)
Mo3 O32 2.220(8)
Mo3 O17 2.303(7)
Mo3 Mo4 3.2137(15)
Mo4 O15 1.666(9)
Mo4 O4 1.733(8)
Mo4 O14 1.920(8)
Mo4 O16 1.934(8)
Mo4 O33 2.156(8)
Mo4 O17 2.361(7)
Mo5 O18 1.715(8)
Mo5 O5 1.752(8)
Mo5 O19 1.857(10)
Mo5 O25 1.975(9)
Mo5 O37 2.265(9)
Mo5 O26 2.289(6)
Mo5 Mo8 3.2131(16)
Mo5 Mo6 3.2168(18)
Mo6 O20 1.704(10)
Mo6 O6 1.757(8)
Mo6 O19 1.934(9)
Mo6 O21 1.941(8)
Mo6 O38 2.191(10)
Mo6 O26 2.393(8)
Mo6 Mo7 3.2146(17)
Mo7 O22 1.698(8)
Mo7 O7 1.752(8)
Mo7 O21 1.901(9)
Mo7 O23 2.014(10)
Mo7 O39 2.210(8)
Mo7 O26 2.312(6)
Mo8 O8 1.715(8)
Mo8 O24 1.717(9)
Mo8 O25 1.936(8)
Mo8 O23 1.950(7)
Mo8 O26 2.187(8)
Mo8 O44 2.281(8)
Mo9 O27 1.692(10)
Mo9 O45 1.737(10)
Mo9 O28 1.909(9)
Mo9 O34 2.075(8)
Mo9 O10 2.338(9)
Mo9 O35 2.350(8)
Mo10 O29 1.663(10)
Mo10 O46 1.704(12)
Mo10 O30 1.908(9)
Mo10 O28 1.914(10)
Mo10 O11 2.448(10)
Mo11 O31 1.651(9)
Mo11 O47 1.679(9)
Mo11 O30 1.892(9)
Mo11 O32 2.040(8)
Mo11 O35 2.322(8)
Mo11 O12 2.324(8)
Mo12 O48 1.646(9)
Mo12 O33 1.786(8)
Mo12 O34 1.986(8)
Mo12 O32 1.999(8)
Mo12 O35 2.133(8)
Mo12 O17 2.292(8)
Mo13 O36 1.671(9)
Mo13 O49 1.681(10)
Mo13 O43 1.880(10)
Mo13 O37 2.027(10)
Mo13 O44 2.320(8)
Mo13 O25 2.364(9)
Mo14 O50 1.665(9)
Mo14 O38 1.751(12)
Mo14 O37 1.951(8)
Mo14 O39 1.953(8)
Mo14 O44 2.089(9)
Mo14 O26 2.301(8)
Mo15 O40 1.630(9)
Mo15 O51 1.665(10)
Mo15 O41 1.886(10)
Mo15 O39 2.038(9)
Mo15 O23 2.310(8)
Mo15 O44 2.373(7)
Mo16 O42 1.715(11)
Mo16 O52 1.726(12)
Mo16 O41 1.941(9)
Mo16 O43 1.945(9)
Mo16 O24 2.409(9)
N1 C13 1.472(17)
N1 C5 1.479(15)
N1 C1 1.515(17)
N1 C9 1.585(19)
C1 C2 1.577(18)
C1 H1A 0.9700
C1 H1B 0.9700
C2 C3 1.446(18)
C2 H2A 0.9700
C2 H2B 0.9700
C3 C4 1.45(2)
C3 H3A 0.9700
C3 H3B 0.9700
C4 H4A 0.9600
C4 H4B 0.9600
C4 H4C 0.9600
C5 C6 1.528(17)
C5 H5A 0.9700
C5 H5B 0.9700
C6 C7 1.536(18)
C6 H6A 0.9700
C6 H6B 0.9700
C7 C8 1.56(2)
C7 H7A 0.9700
C7 H7B 0.9700
C8 H8A 0.9600
C8 H8B 0.9600
C8 H8C 0.9600
C9 C10 1.538(16)
C9 H9A 0.9700
C9 H9B 0.9700
C10 C11 1.530(17)
C10 H10A 0.9700
C10 H10B 0.9700
C11 C12 1.464(17)
C11 H11A 0.9700
C11 H11B 0.9700
C12 H12A 0.9600
C12 H12B 0.9600
C12 H12C 0.9600
C13 C14 1.534(15)
C13 H13A 0.9700
C13 H13B 0.9700
C14 C15 1.515(16)
C14 H14A 0.9700
C14 H14B 0.9700
C15 C16 1.474(16)
C15 H15A 0.9700
C15 H15B 0.9700
C16 H16A 0.9600
C16 H16B 0.9600
C16 H16C 0.9600
N2 C17 1.498(16)
N2 C25 1.504(17)
N2 C21 1.552(17)
N2 C29 1.602(16)
C17 C18 1.524(16)
C17 H17A 0.9700
C17 H17B 0.9700
C18 C19 1.498(17)
C18 H18A 0.9700
C18 H18B 0.9700
C19 C20 1.540(17)
C19 H19A 0.9700
C19 H19B 0.9700
C20 H20A 0.9600
C20 H20B 0.9600
C20 H20C 0.9600
C21 C22 1.516(17)
C21 H21A 0.9700
C21 H21B 0.9700
C22 C23 1.500(17)
C22 H22A 0.9700
C22 H22B 0.9700
C23 C24 1.633(17)
C23 H23A 0.9700
C23 H23B 0.9700
C24 H24A 0.9600
C24 H24B 0.9600
C24 H24C 0.9600
C25 C26 1.471(17)
C25 H25A 0.9700
C25 H25B 0.9700
C26 C27 1.527(17)
C26 H26A 0.9700
C26 H26B 0.9700
C27 C28 1.501(16)
C27 H27A 0.9700
C27 H27B 0.9700
C28 H28A 0.9600
C28 H28B 0.9600
C28 H28C 0.9600
C29 C30 1.570(17)
C29 H29A 0.9700
C29 H29B 0.9700
C30 C31 1.532(17)
C30 H30A 0.9700
C30 H30B 0.9700
C31 C32 1.547(17)
C31 H31A 0.9700
C31 H31B 0.9700
C32 H32A 0.9600
C32 H32B 0.9600
C32 H32C 0.9600
N3 C45 1.484(17)
N3 C41 1.491(13)
N3 C37 1.530(17)
N3 C33 1.533(17)
C33 C34 1.46(2)
C33 H33A 0.9700
C33 H33B 0.9700
C34 C35 1.52(2)
C34 H34A 0.9700
C34 H34B 0.9700
C35 C36 1.449(16)
C35 H35A 0.9700
C35 H35B 0.9700
C36 H36A 0.9600
C36 H36B 0.9600
C36 H36C 0.9600
C37 C38 1.478(14)
C37 H37A 0.9700
C37 H37B 0.9700
C38 C39 1.486(14)
C38 H38A 0.9700
C38 H38B 0.9700
C39 C40 1.537(16)
C39 H39A 0.9700
C39 H39B 0.9700
C40 H40A 0.9600
C40 H40B 0.9600
C40 H40C 0.9600
C41 C42 1.51(2)
C41 H41A 0.9700
C41 H41B 0.9700
C42 C43 1.48(2)
C42 H42A 0.9700
C42 H42B 0.9700
C43 C44 1.483(17)
C43 H43A 0.9700
C43 H43B 0.9700
C44 H44A 0.9600
C44 H44B 0.9600
C44 H44C 0.9600
C45 C46 1.551(15)
C45 H45A 0.9700
C45 H45B 0.9700
C46 C47 1.529(15)
C46 H46A 0.9700
C46 H46B 0.9700
C47 C48 1.501(16)
C47 H47A 0.9700
C47 H47B 0.9700
C48 H48A 0.9600
C48 H48B 0.9600
C48 H48C 0.9600
N4 C61 1.430(19)
N4 C57 1.524(15)
N4 C49 1.529(16)
N4 C53 1.61(2)
C49 C50 1.506(17)
C49 H49A 0.9700
C49 H49B 0.9700
C50 C51 1.505(18)
C50 H50A 0.9700
C50 H50B 0.9700
C51 C52 1.483(18)
C51 H51A 0.9700
C51 H51B 0.9700
C52 H52A 0.9600
C52 H52B 0.9600
C52 H52C 0.9600
C53 C54 1.516(16)
C53 H53A 0.9700
C53 H53B 0.9700
C54 C55 1.509(17)
C54 H54A 0.9700
C54 H54B 0.9700
C55 C56 1.529(18)
C55 H55A 0.9700
C55 H55B 0.9700
C56 H56A 0.9600
C56 H56B 0.9600
C56 H56C 0.9600
C57 C58 1.484(15)
C57 H57A 0.9700
C57 H57B 0.9700
C58 C59 1.514(16)
C58 H58A 0.9700
C58 H58B 0.9700
C59 C60 1.532(16)
C59 H59A 0.9700
C59 H59B 0.9700
C60 H60A 0.9600
C60 H60B 0.9600
C60 H60C 0.9600
C61 C62 1.550(15)
C61 H61A 0.9700
C61 H61B 0.9700
C62 C63 1.494(17)
C62 H62A 0.9700
C62 H62B 0.9700
C63 C64 1.483(17)
C63 H63A 0.9700
C63 H63B 0.9700
C64 H64A 0.9600
C64 H64B 0.9600
C64 H64C 0.9600

loop_
_platon_squeeze_void_nr
_platon_squeeze_void_average_x
_platon_squeeze_void_average_y
_platon_squeeze_void_average_z
_platon_squeeze_void_volume
_platon_squeeze_void_count_electrons
_platon_squeeze_void_content
1 0.470 0.250 0.121 1923 1218 ' '
2 1.028 0.250 0.621 1922 1218 ' '
3 0.347 0.097 0.349 63 57 ' '
4 0.153 0.097 0.849 63 57 ' '
5 0.847 0.402 0.349 63 57 ' '
6 0.653 0.403 0.849 63 57 ' '
7 0.469 0.750 0.379 1923 1213 ' '
8 1.027 0.750 0.879 1923 1213 ' '
9 0.347 0.597 0.151 63 56 ' '
10 0.153 0.597 0.651 63 57 ' '
11 0.847 0.903 0.151 63 57 ' '
12 0.653 0.902 0.651 63 57 ' '
